data_2108843
loop_
_publ_author_name
'St\"oger, Berthold'
'Kr\"uger, Hannes'
'Weil, Matthias'

_publ_section_title
;
 Mg(H~2~O)~2~[TeO~2~(OH)~4~]: a polytypic structure with a two-mode
 disordered stacking arrangement
;
_journal_issue 4
_journal_name_full 'Acta Crystallographica Section B'
_journal_page_first
;
;
_journal_paper_doi 10.1107/S2052520621006223
_journal_volume 77
_journal_year 2021
_chemical_formula_sum 'H8 Mg O8 Te'
_chemical_formula_weight 288
_space_group_IT_number 88
_space_group_name_Hall 'I 4bw -1bw'
_space_group_name_H-M_alt 'I 41/a :1'
_symmetry_cell_setting tetragonal
_symmetry_Int_Tables_number 88
_symmetry_space_group_name_Hall 'I 4bw -1bw'
_symmetry_space_group_name_H-M 'I 41/a :1'
_audit_creation_method 'Jana2006 Version : 18/11/2019'
_cell_angle_alpha 90
_cell_angle_beta 90
_cell_angle_gamma 90
_cell_formula_units_Z 4
_cell_length_a 5.3282(1)
_cell_length_b 5.3282
_cell_length_c 20.6725(4)
_cell_measurement_reflns_used 5981
_cell_measurement_temperature 293
_cell_measurement_theta_max 39.08
_cell_measurement_theta_min 3.95
_cell_volume 586.886(16)
_computing_cell_refinement 'SAINT-Plus (Bruker, 2016)'
_computing_data_collection 'Apex 3 (Bruker, 2016)'
_computing_data_reduction 'SAINT-Plus (Bruker, 2016)'
_computing_molecular_graphics 'Mercury (Macrae et al., 2008)'
_computing_structure_refinement 'Jana 2006 (Pet\<r\'i\<cek et al., 2014)'
_computing_structure_solution 'SHELXT (Sheldrick, 2015)'
_diffrn_ambient_temperature 293
_diffrn_measured_fraction_theta_full 0.98
_diffrn_measured_fraction_theta_max 0.89
_diffrn_measurement_device 'four-circle diffractometer'
_diffrn_measurement_device_type 'Bruker KAPPA APEX II CCD'
_diffrn_measurement_method '\w- and \f-scans'
_diffrn_radiation_monochromator graphite
_diffrn_radiation_probe x-ray
_diffrn_radiation_source 'X-ray tube'
_diffrn_radiation_type 'Mo K\a'
_diffrn_radiation_wavelength 0.71073
_diffrn_reflns_av_R_equivalents 0.0319
_diffrn_reflns_av_unetI/netI 0.0165
_diffrn_reflns_limit_h_max 8
_diffrn_reflns_limit_h_min -5
_diffrn_reflns_limit_k_max 8
_diffrn_reflns_limit_k_min -8
_diffrn_reflns_limit_l_max 33
_diffrn_reflns_limit_l_min -35
_diffrn_reflns_number 7853
_diffrn_reflns_theta_full 34.76
_diffrn_reflns_theta_max 39.13
_diffrn_reflns_theta_min 3.95
_exptl_absorpt_coefficient_mu 5.173
_exptl_absorpt_correction_T_max 0.46
_exptl_absorpt_correction_T_min 0.32
_exptl_absorpt_correction_type multi-scan
_exptl_absorpt_process_details SADABS
_exptl_crystal_colour colorless
_exptl_crystal_density_diffrn 3.259
_exptl_crystal_description block
_exptl_crystal_F_000 512
_exptl_crystal_size_max 0.22
_exptl_crystal_size_mid 0.15
_exptl_crystal_size_min 0.15
_refine_diff_density_max 0.93
_refine_diff_density_min -0.71
_refine_ls_extinction_coef 960(170)
_refine_ls_extinction_method 'B-C type 1 Gaussian isotropic (Becker & Coppens, 1974)'
_refine_ls_goodness_of_fit_gt 1.35
_refine_ls_goodness_of_fit_ref 1.34
_refine_ls_hydrogen_treatment constr
_refine_ls_number_constraints 17
_refine_ls_number_parameters 28
_refine_ls_number_reflns 773
_refine_ls_number_restraints 0
_refine_ls_R_factor_all 0.0218
_refine_ls_R_factor_gt 0.0176
_refine_ls_shift/su_max 0.0073
_refine_ls_shift/su_mean 0.0016
_refine_ls_structure_factor_coef Fsqd
_refine_ls_weighting_details w=1/(\s^2^(I)+0.0016I^2^)
_refine_ls_weighting_scheme sigma
_refine_ls_wR_factor_gt 0.0629
_refine_ls_wR_factor_ref 0.0678
_reflns_number_gt 651
_reflns_number_total 773
_reflns_threshold_expression I>3\s(I)
_cod_data_source_file ra5097sup1.cif
_cod_data_source_block mdo3
_cod_depositor_comments
;
The following automatic conversions were performed:

data item '_diffrn_radiation_probe' value 'X-ray' was changed to
'x-ray' in accordance with the
/home/data/users/saulius/crontab/automatic-downloads/rss-feeds/IUCr/lib/dictionaries/cif_core.dic
dictionary named 'cif_core.dic' version 2.4.2 last updated on
2011-04-26.

Automatic conversion script
Id: cif_fix_values 7556 2019-12-06 15:28:31Z antanas 
;
_cod_original_cell_volume 586.886(11)
_cod_original_sg_symbol_Hall '-I 4ad'
_cod_original_sg_symbol_H-M 'I 41/a'
_cod_original_formula_sum 'Mg Te O8 H8'
_cod_database_code 2108843

loop_
_space_group_symop_id
_space_group_symop_operation_xyz
1 x,y,z
2 -x,-y,z
3 -y,x+1/2,z+1/4
4 y,-x+1/2,z+1/4
5 -x,-y+1/2,-z+1/4
6 x,y+1/2,-z+1/4
7 y,-x,-z
8 -y,x,-z
9 x+1/2,y+1/2,z+1/2
10 -x+1/2,-y+1/2,z+1/2
11 -y+1/2,x,z+3/4
12 y+1/2,-x,z+3/4
13 -x+1/2,-y,-z+3/4
14 x+1/2,y,-z+3/4
15 y+1/2,-x+1/2,-z+1/2
16 -y+1/2,x+1/2,-z+1/2

loop_
_atom_site_label
_atom_site_type_symbol
_atom_site_fract_x
_atom_site_fract_y
_atom_site_fract_z
_atom_site_adp_type
_atom_site_U_iso_or_equiv
_atom_site_site_symmetry_multiplicity
_atom_site_occupancy
_atom_site_calc_flag
_atom_site_refinement_flags
_atom_site_disorder_assembly
_atom_site_disorder_group
Te Te 0 0 0 Uani 0.00998(8) 4 0.923(4) d . . .
Mg' Mg 0 0 0 Uani 0.00998(8) 4 0.077(4) d . . .
Mg Mg 0.5 0.5 0 Uani 0.0121(4) 4 0.923(4) d . . .
Te' Te 0.5 0.5 0 Uani 0.0121(4) 4 0.077(4) d . . .
O1 O 0 0 0.09543(14) Uani 0.0247(7) 8 1 d . . .
O2 O 0.5 0.5 0.09889(15) Uani 0.0232(6) 8 1 d . . .
O3 O -0.3216(5) -0.1563(5) -0.00202(9) Uani 0.0183(6) 16 0.822(14) d . . .
O3' O -0.3216(5) 0.1563(5) -0.00202(9) Uani 0.0183(6) 16 0.178(14) d . . .

loop_
_atom_site_aniso_label
_atom_site_aniso_type_symbol
_atom_site_aniso_U_11
_atom_site_aniso_U_22
_atom_site_aniso_U_33
_atom_site_aniso_U_12
_atom_site_aniso_U_13
_atom_site_aniso_U_23
Te Te 0.00867(14) 0.00867(14) 0.01258(14) 0 0 0
Mg' Mg 0.00867(14) 0.00867(14) 0.01258(14) 0 0 0
Mg Mg 0.0097(6) 0.0097(6) 0.0169(7) 0 0 0
Te' Te 0.0097(6) 0.0097(6) 0.0169(7) 0 0 0
O1 O 0.0316(14) 0.0298(13) 0.0128(9) -0.011(3) 0 0
O2 O 0.0234(11) 0.0276(12) 0.0185(10) -0.003(3) 0 0
O3 O 0.0082(9) 0.0094(10) 0.0374(14) -0.0022(9) -0.0056(4) -0.0053(5)
O3' O 0.0082(9) 0.0094(10) 0.0374(14) 0.0022(9) -0.0056(4) 0.0053(5)

loop_
_atom_type_symbol
_atom_type_scat_dispersion_real
_atom_type_scat_dispersion_imag
_atom_type_scat_source
H 0.0000 0.0000 'International Tables Vol C tables 4.2.6.8 and 6.1.1.1'
Mg 0.0486 0.0363 'International Tables Vol C tables 4.2.6.8 and 6.1.1.1'
O 0.0106 0.0060 'International Tables Vol C tables 4.2.6.8 and 6.1.1.1'
Te -0.5308 1.6751 'International Tables Vol C tables 4.2.6.8 and 6.1.1.1'

loop_
_exptl_crystal_face_index_h
_exptl_crystal_face_index_k
_exptl_crystal_face_index_l
_exptl_crystal_face_perp_dist
? ? ? ?

loop_
_geom_angle_atom_site_label_1
_geom_angle_atom_site_label_2
_geom_angle_atom_site_label_3
_geom_angle_site_symmetry_1
_geom_angle_site_symmetry_2
_geom_angle_site_symmetry_3
_geom_angle
_geom_angle_publ_flag
Mg' Te O1 . . . 0 ?
Mg' Te O1 . . 7_555 0 ?
Mg' Te O3 . . . 0 ?
Mg' Te O3 . . 2_555 0 ?
Mg' Te O3 . . 7_555 0 ?
Mg' Te O3 . . 8_555 0 ?
Mg' Te O3' . . . 0 ?
Mg' Te O3' . . 2_555 0 ?
Mg' Te O3' . . 7_555 0 ?
Mg' Te O3' . . 8_555 0 ?
O1 Te O1 . . 7_555 180 ?
O1 Te O3 . . . 91.25(5) ?
O1 Te O3 . . 2_555 91.25(5) ?
O1 Te O3 . . 7_555 88.75(5) ?
O1 Te O3 . . 8_555 88.75(5) ?
O1 Te O3' . . . 91.25(5) ?
O1 Te O3' . . 2_555 91.25(5) ?
O1 Te O3' . . 7_555 88.75(5) ?
O1 Te O3' . . 8_555 88.75(5) ?
O1 Te O3 7_555 . . 88.75(5) ?
O1 Te O3 7_555 . 2_555 88.75(5) ?
O1 Te O3 7_555 . 7_555 91.25(5) ?
O1 Te O3 7_555 . 8_555 91.25(5) ?
O1 Te O3' 7_555 . . 88.75(5) ?
O1 Te O3' 7_555 . 2_555 88.75(5) ?
O1 Te O3' 7_555 . 7_555 91.25(5) ?
O1 Te O3' 7_555 . 8_555 91.25(5) ?
O3 Te O3 . . 2_555 177.49(8) ?
O3 Te O3 . . 7_555 90.03(12) ?
O3 Te O3 . . 8_555 90.03(12) ?
O3 Te O3' . . . 51.83(12) ?
O3 Te O3' . . 2_555 128.10(12) ?
O3 Te O3' . . 7_555 141.85(12) ?
O3 Te O3' . . 8_555 38.24(12) ?
O3 Te O3 2_555 . 7_555 90.03(12) ?
O3 Te O3 2_555 . 8_555 90.03(12) ?
O3 Te O3' 2_555 . . 128.10(12) ?
O3 Te O3' 2_555 . 2_555 51.83(12) ?
O3 Te O3' 2_555 . 7_555 38.24(12) ?
O3 Te O3' 2_555 . 8_555 141.85(12) ?
O3 Te O3 7_555 . 8_555 177.49(8) ?
O3 Te O3' 7_555 . . 38.24(12) ?
O3 Te O3' 7_555 . 2_555 141.85(12) ?
O3 Te O3' 7_555 . 7_555 51.83(12) ?
O3 Te O3' 7_555 . 8_555 128.10(12) ?
O3 Te O3' 8_555 . . 141.85(12) ?
O3 Te O3' 8_555 . 2_555 38.24(12) ?
O3 Te O3' 8_555 . 7_555 128.10(12) ?
O3 Te O3' 8_555 . 8_555 51.83(12) ?
O3' Te O3' . . 2_555 177.49(8) ?
O3' Te O3' . . 7_555 90.03(12) ?
O3' Te O3' . . 8_555 90.03(12) ?
O3' Te O3' 2_555 . 7_555 90.03(12) ?
O3' Te O3' 2_555 . 8_555 90.03(12) ?
O3' Te O3' 7_555 . 8_555 177.49(8) ?
Te Mg' O1 . . . 0 ?
Te Mg' O1 . . 7_555 0 ?
Te Mg' O3 . . . 0 ?
Te Mg' O3 . . 2_555 0 ?
Te Mg' O3 . . 7_555 0 ?
Te Mg' O3 . . 8_555 0 ?
Te Mg' O3' . . . 0 ?
Te Mg' O3' . . 2_555 0 ?
Te Mg' O3' . . 7_555 0 ?
Te Mg' O3' . . 8_555 0 ?
O1 Mg' O1 . . 7_555 180 ?
O1 Mg' O3 . . . 91.25(5) ?
O1 Mg' O3 . . 2_555 91.25(5) ?
O1 Mg' O3 . . 7_555 88.75(5) ?
O1 Mg' O3 . . 8_555 88.75(5) ?
O1 Mg' O3' . . . 91.25(5) ?
O1 Mg' O3' . . 2_555 91.25(5) ?
O1 Mg' O3' . . 7_555 88.75(5) ?
O1 Mg' O3' . . 8_555 88.75(5) ?
O1 Mg' O3 7_555 . . 88.75(5) ?
O1 Mg' O3 7_555 . 2_555 88.75(5) ?
O1 Mg' O3 7_555 . 7_555 91.25(5) ?
O1 Mg' O3 7_555 . 8_555 91.25(5) ?
O1 Mg' O3' 7_555 . . 88.75(5) ?
O1 Mg' O3' 7_555 . 2_555 88.75(5) ?
O1 Mg' O3' 7_555 . 7_555 91.25(5) ?
O1 Mg' O3' 7_555 . 8_555 91.25(5) ?
O3 Mg' O3 . . 2_555 177.49(8) ?
O3 Mg' O3 . . 7_555 90.03(12) ?
O3 Mg' O3 . . 8_555 90.03(12) ?
O3 Mg' O3' . . . 51.83(12) ?
O3 Mg' O3' . . 2_555 128.10(12) ?
O3 Mg' O3' . . 7_555 141.85(12) ?
O3 Mg' O3' . . 8_555 38.24(12) ?
O3 Mg' O3 2_555 . 7_555 90.03(12) ?
O3 Mg' O3 2_555 . 8_555 90.03(12) ?
O3 Mg' O3' 2_555 . . 128.10(12) ?
O3 Mg' O3' 2_555 . 2_555 51.83(12) ?
O3 Mg' O3' 2_555 . 7_555 38.24(12) ?
O3 Mg' O3' 2_555 . 8_555 141.85(12) ?
O3 Mg' O3 7_555 . 8_555 177.49(8) ?
O3 Mg' O3' 7_555 . . 38.24(12) ?
O3 Mg' O3' 7_555 . 2_555 141.85(12) ?
O3 Mg' O3' 7_555 . 7_555 51.83(12) ?
O3 Mg' O3' 7_555 . 8_555 128.10(12) ?
O3 Mg' O3' 8_555 . . 141.85(12) ?
O3 Mg' O3' 8_555 . 2_555 38.24(12) ?
O3 Mg' O3' 8_555 . 7_555 128.10(12) ?
O3 Mg' O3' 8_555 . 8_555 51.83(12) ?
O3' Mg' O3' . . 2_555 177.49(8) ?
O3' Mg' O3' . . 7_555 90.03(12) ?
O3' Mg' O3' . . 8_555 90.03(12) ?
O3' Mg' O3' 2_555 . 7_555 90.03(12) ?
O3' Mg' O3' 2_555 . 8_555 90.03(12) ?
O3' Mg' O3' 7_555 . 8_555 177.49(8) ?
Te' Mg O2 . . . 0 ?
Te' Mg O2 . . 7_565 0 ?
Te' Mg O3 . . 1_665 0 ?
Te' Mg O3 . . 2_555 0 ?
Te' Mg O3 . . 7_655 0 ?
Te' Mg O3 . . 8_565 0 ?
Te' Mg O3' . . 1_655 0 ?
Te' Mg O3' . . 2_565 0 ?
Te' Mg O3' . . 7_555 0 ?
Te' Mg O3' . . 8_665 0 ?
O2 Mg O2 . . 7_565 180 ?
O2 Mg O3 . . 1_665 91.16(5) ?
O2 Mg O3 . . 2_555 91.16(5) ?
O2 Mg O3 . . 7_655 88.84(5) ?
O2 Mg O3 . . 8_565 88.84(5) ?
O2 Mg O3' . . 1_655 91.16(5) ?
O2 Mg O3' . . 2_565 91.16(5) ?
O2 Mg O3' . . 7_555 88.84(5) ?
O2 Mg O3' . . 8_665 88.84(5) ?
O2 Mg O3 7_565 . 1_665 88.84(5) ?
O2 Mg O3 7_565 . 2_555 88.84(5) ?
O2 Mg O3 7_565 . 7_655 91.16(5) ?
O2 Mg O3 7_565 . 8_565 91.16(5) ?
O2 Mg O3' 7_565 . 1_655 88.84(5) ?
O2 Mg O3' 7_565 . 2_565 88.84(5) ?
O2 Mg O3' 7_565 . 7_555 91.16(5) ?
O2 Mg O3' 7_565 . 8_665 91.16(5) ?
O3 Mg O3 1_665 . 2_555 177.68(7) ?
O3 Mg O3 1_665 . 7_655 90.02(11) ?
O3 Mg O3 1_665 . 8_565 90.02(11) ?
O3 Mg O3' 1_665 . 1_655 125.09(11) ?
O3 Mg O3' 1_665 . 2_565 54.85(11) ?
O3 Mg O3' 1_665 . 7_555 144.87(11) ?
O3 Mg O3' 1_665 . 8_665 35.21(11) ?
O3 Mg O3 2_555 . 7_655 90.02(11) ?
O3 Mg O3 2_555 . 8_565 90.02(11) ?
O3 Mg O3' 2_555 . 1_655 54.85(11) ?
O3 Mg O3' 2_555 . 2_565 125.09(11) ?
O3 Mg O3' 2_555 . 7_555 35.21(11) ?
O3 Mg O3' 2_555 . 8_665 144.87(11) ?
O3 Mg O3 7_655 . 8_565 177.68(7) ?
O3 Mg O3' 7_655 . 1_655 35.21(11) ?
O3 Mg O3' 7_655 . 2_565 144.87(11) ?
O3 Mg O3' 7_655 . 7_555 125.09(11) ?
O3 Mg O3' 7_655 . 8_665 54.85(11) ?
O3 Mg O3' 8_565 . 1_655 144.87(11) ?
O3 Mg O3' 8_565 . 2_565 35.21(11) ?
O3 Mg O3' 8_565 . 7_555 54.85(11) ?
O3 Mg O3' 8_565 . 8_665 125.09(11) ?
O3' Mg O3' 1_655 . 2_565 177.68(7) ?
O3' Mg O3' 1_655 . 7_555 90.02(11) ?
O3' Mg O3' 1_655 . 8_665 90.02(11) ?
O3' Mg O3' 2_565 . 7_555 90.02(11) ?
O3' Mg O3' 2_565 . 8_665 90.02(11) ?
O3' Mg O3' 7_555 . 8_665 177.68(7) ?
Te O1 Mg' . . . 0 ?
Te O3 Mg' . . . 0 ?
Te O3 Mg . . 1_445 143.28(16) ?
Te O3 O3' . . 8_555 70.88(18) ?
Mg' O3 Mg . . 1_445 143.28(16) ?
Mg' O3 O3' . . 8_555 70.88(18) ?
Mg O3 O3' 1_445 . 8_555 72.39(18) ?
Te O3' Mg' . . . 0 ?
Te O3' Mg . . 1_455 143.28(16) ?
Te O3' O3 . . 7_555 70.88(18) ?
Mg' O3' Mg . . 1_455 143.28(16) ?
Mg' O3' O3 . . 7_555 70.88(18) ?
Mg O3' O3 1_455 . 7_555 72.39(18) ?

loop_
_geom_bond_atom_site_label_1
_geom_bond_atom_site_label_2
_geom_bond_site_symmetry_1
_geom_bond_site_symmetry_2
_geom_bond_distance
_geom_bond_publ_flag
Te Mg' . . 0 ?
Te O1 . . 1.973(3) ?
Te O1 . 7_555 1.973(3) ?
Te O3 . . 1.906(3) ?
Te O3 . 2_555 1.906(3) ?
Te O3 . 7_555 1.906(3) ?
Te O3 . 8_555 1.906(3) ?
Te O3' . . 1.906(3) ?
Te O3' . 2_555 1.906(3) ?
Te O3' . 7_555 1.906(3) ?
Te O3' . 8_555 1.906(3) ?
Mg' O1 . . 1.973(3) ?
Mg' O1 . 7_555 1.973(3) ?
Mg' O3 . . 1.906(3) ?
Mg' O3 . 2_555 1.906(3) ?
Mg' O3 . 7_555 1.906(3) ?
Mg' O3 . 8_555 1.906(3) ?
Mg' O3' . . 1.906(3) ?
Mg' O3' . 2_555 1.906(3) ?
Mg' O3' . 7_555 1.906(3) ?
Mg' O3' . 8_555 1.906(3) ?
Mg Te' . . 0 ?
Mg O2 . . 2.044(3) ?
Mg O2 . 7_565 2.044(3) ?
Mg O3 . 1_665 2.064(3) ?
Mg O3 . 2_555 2.064(3) ?
Mg O3 . 7_655 2.064(3) ?
Mg O3 . 8_565 2.064(3) ?
Mg O3' . 1_655 2.064(3) ?
Mg O3' . 2_565 2.064(3) ?
Mg O3' . 7_555 2.064(3) ?
Mg O3' . 8_665 2.064(3) ?
O3 O3' . 8_555 1.248(4) ?

loop_
_geom_hbond_atom_site_label_D
_geom_hbond_atom_site_label_H
_geom_hbond_atom_site_label_A
_geom_hbond_site_symmetry_D
_geom_hbond_site_symmetry_H
_geom_hbond_site_symmetry_A
_geom_hbond_distance_DH
_geom_hbond_distance_HA
_geom_hbond_distance_DA
_geom_hbond_angle_DHA
_geom_hbond_publ_flag
? ? ? ? ? ? ? ? ? ? ?

loop_
_geom_torsion_atom_site_label_1
_geom_torsion_atom_site_label_2
_geom_torsion_atom_site_label_3
_geom_torsion_atom_site_label_4
_geom_torsion_site_symmetry_1
_geom_torsion_site_symmetry_2
_geom_torsion_site_symmetry_3
_geom_torsion_site_symmetry_4
_geom_torsion
_geom_torsion_publ_flag
? ? ? ? ? ? ? ? ? ?

loop_
_restr_angle_atom_site_label_1
_restr_angle_site_symmetry_1
_restr_angle_atom_site_label_2
_restr_angle_site_symmetry_2
_restr_angle_atom_site_label_3
_restr_angle_site_symmetry_3
_restr_angle_target
_restr_angle_target_weight_param
? ? ? ? ? ? ? ?

loop_
_restr_distance_atom_site_label_1
_restr_distance_site_symmetry_1
_restr_distance_atom_site_label_2
_restr_distance_site_symmetry_2
_restr_distance_target
_restr_distance_target_weight_param
? ? ? ? ? ?

loop_
_restr_equal_angle_atom_site_label_1
_restr_equal_angle_site_symmetry_1
_restr_equal_angle_atom_site_label_2
_restr_equal_angle_site_symmetry_2
_restr_equal_angle_atom_site_label_3
_restr_equal_angle_site_symmetry_3
_restr_equal_angle_class_class_id
_restr_equal_angle_class_target_weight_param
? ? ? ? ? ? ? ?

loop_
_restr_equal_distance_atom_site_label_1
_restr_equal_distance_site_symmetry_1
_restr_equal_distance_atom_site_label_2
_restr_equal_distance_site_symmetry_2
_restr_equal_distance_class_class_id
_restr_equal_distance_class_target_weight_param
? ? ? ? ? ?

loop_
_restr_equal_torsion_atom_site_label_1
_restr_equal_torsion_site_symmetry_1
_restr_equal_torsion_atom_site_label_2
_restr_equal_torsion_site_symmetry_2
_restr_equal_torsion_atom_site_label_3
_restr_equal_torsion_site_symmetry_3
_restr_equal_torsion_atom_site_label_4
_restr_equal_torsion_site_symmetry_4
_restr_equal_torsion_class_class_id
_restr_equal_torsion_class_target_weight_param
? ? ? ? ? ? ? ? ? ?

loop_
_restr_torsion_atom_site_label_1
_restr_torsion_site_symmetry_1
_restr_torsion_atom_site_label_2
_restr_torsion_site_symmetry_2
_restr_torsion_atom_site_label_3
_restr_torsion_site_symmetry_3
_restr_torsion_atom_site_label_4
_restr_torsion_site_symmetry_4
_restr_torsion_angle_target
_restr_torsion_weight_param
? ? ? ? ? ? ? ? ? ?

loop_
_twin_individual_id
_twin_individual_mass_fraction_refined
_twin_individual_twin_matrix_11
_twin_individual_twin_matrix_12
_twin_individual_twin_matrix_13
_twin_individual_twin_matrix_21
_twin_individual_twin_matrix_22
_twin_individual_twin_matrix_23
_twin_individual_twin_matrix_31
_twin_individual_twin_matrix_32
_twin_individual_twin_matrix_33
1 0.504(6) 1 0 0 0 1 0 0 0 1
2 0.496(6) 1 0 0 0 -1 0 0 0 -1

loop_
_jana_atom_site_adp_c_label
_jana_atom_site_adp_c_type_symbol
_jana_atom_site_adp_c_111
_jana_atom_site_adp_c_112
_jana_atom_site_adp_c_113
_jana_atom_site_adp_c_122
_jana_atom_site_adp_c_123
_jana_atom_site_adp_c_133
_jana_atom_site_adp_c_222
_jana_atom_site_adp_c_223
_jana_atom_site_adp_c_233
_jana_atom_site_adp_c_333
? ? ? ? ? ? ? ? ? ? ? ?

loop_
_jana_atom_site_adp_d_label
_jana_atom_site_adp_d_type_symbol
_jana_atom_site_adp_d_1111
_jana_atom_site_adp_d_1112
_jana_atom_site_adp_d_1113
_jana_atom_site_adp_d_1122
_jana_atom_site_adp_d_1123
_jana_atom_site_adp_d_1133
_jana_atom_site_adp_d_1222
_jana_atom_site_adp_d_1223
_jana_atom_site_adp_d_1233
_jana_atom_site_adp_d_1333
_jana_atom_site_adp_d_2222
_jana_atom_site_adp_d_2223
_jana_atom_site_adp_d_2233
_jana_atom_site_adp_d_2333
_jana_atom_site_adp_d_3333
? ? ? ? ? ? ? ? ? ? ? ? ? ? ? ? ?

loop_
_jana_atom_site_adp_e_label
_jana_atom_site_adp_e_type_symbol
_jana_atom_site_adp_e_11111
_jana_atom_site_adp_e_11112
_jana_atom_site_adp_e_11113
_jana_atom_site_adp_e_11122
_jana_atom_site_adp_e_11123
_jana_atom_site_adp_e_11133
_jana_atom_site_adp_e_11222
_jana_atom_site_adp_e_11223
_jana_atom_site_adp_e_11233
_jana_atom_site_adp_e_11333
_jana_atom_site_adp_e_12222
_jana_atom_site_adp_e_12223
_jana_atom_site_adp_e_12233
_jana_atom_site_adp_e_12333
_jana_atom_site_adp_e_13333
_jana_atom_site_adp_e_22222
_jana_atom_site_adp_e_22223
_jana_atom_site_adp_e_22233
_jana_atom_site_adp_e_22333
_jana_atom_site_adp_e_23333
_jana_atom_site_adp_e_33333
? ? ? ? ? ? ? ? ? ? ? ? ? ? ? ? ? ? ? ? ? ? ?

loop_
_jana_atom_site_adp_f_label
_jana_atom_site_adp_f_type_symbol
_jana_atom_site_adp_f_111111
_jana_atom_site_adp_f_111112
_jana_atom_site_adp_f_111113
_jana_atom_site_adp_f_111122
_jana_atom_site_adp_f_111123
_jana_atom_site_adp_f_111133
_jana_atom_site_adp_f_111222
_jana_atom_site_adp_f_111223
_jana_atom_site_adp_f_111233
_jana_atom_site_adp_f_111333
_jana_atom_site_adp_f_112222
_jana_atom_site_adp_f_112223
_jana_atom_site_adp_f_112233
_jana_atom_site_adp_f_112333
_jana_atom_site_adp_f_113333
_jana_atom_site_adp_f_122222
_jana_atom_site_adp_f_122223
_jana_atom_site_adp_f_122233
_jana_atom_site_adp_f_122333
_jana_atom_site_adp_f_123333
_jana_atom_site_adp_f_133333
_jana_atom_site_adp_f_222222
_jana_atom_site_adp_f_222223
_jana_atom_site_adp_f_222233
_jana_atom_site_adp_f_222333
_jana_atom_site_adp_f_223333
_jana_atom_site_adp_f_233333
_jana_atom_site_adp_f_333333
? ? ? ? ? ? ? ? ? ? ? ? ? ? ? ? ? ? ? ? ? ? ? ? ? ? ? ? ? ?

_cod_database_fobs_code 2108843
